data_4118231
loop_
_publ_author_name
'Julia Kozhukh'
'Stephen J. Lippard'

_publ_contact_author_address
;Department of Chemisry
Massachusetts Institute of Technology
Cambridge, MA 02139
;
_publ_contact_author_email lippard@mit.edu
_publ_contact_author_name 'Stephen J. Lippard'
_publ_contact_author_phone 617-253-1892
_publ_section_title
;
 Influence of Tetraazamacrocyclic Ligands on the Nitric Oxide Reactivity
 of their Cobalt(II) Complexes
;
_journal_name_full 'Journal of the American Chemical Society'
_journal_page_first 11120
_journal_page_last 11123
_journal_paper_doi 10.1021/ja305011g
_journal_volume 134
_journal_year 2012
_chemical_formula_sum 'C26 H34 Co2 N8 O4'
_chemical_formula_weight 640.47
_chemical_name_systematic
; 
 ? 
;
_space_group_IT_number 14
_symmetry_cell_setting monoclinic
_symmetry_space_group_name_Hall '-P 2ybc'
_symmetry_space_group_name_H-M 'P 1 21/c 1'
_atom_sites_solution_hydrogens geom
_atom_sites_solution_primary direct
_atom_sites_solution_secondary difmap
_audit_creation_method SHELXL-97
_cell_angle_alpha 90.00
_cell_angle_beta 104.2330(10)
_cell_angle_gamma 90.00
_cell_formula_units_Z 2
_cell_length_a 7.9786(7)
_cell_length_b 12.0151(11)
_cell_length_c 14.8237(13)
_cell_measurement_reflns_used 9960
_cell_measurement_temperature 100(2)
_cell_measurement_theta_max 28.68
_cell_measurement_theta_min 2.21
_cell_volume 1377.4(2)
_computing_cell_refinement 'Bruker SMART'
_computing_data_collection 'Bruker SMART'
_computing_data_reduction 'Bruker SAINT'
_computing_molecular_graphics 'Bruker SHELXTL'
_computing_publication_material 'Bruker SHELXTL'
_computing_structure_refinement 'SHELXL-97 (Sheldrick, 2008)'
_computing_structure_solution 'SHELXS-97 (Sheldrick, 2008)'
_diffrn_ambient_temperature 100(2)
_diffrn_measured_fraction_theta_full 0.999
_diffrn_measured_fraction_theta_max 0.999
_diffrn_measurement_device_type 'CCD area detector'
_diffrn_measurement_method 'phi and omega scans'
_diffrn_radiation_monochromator graphite
_diffrn_radiation_source 'fine-focus sealed tube'
_diffrn_radiation_type MoK\a
_diffrn_radiation_wavelength 0.71073
_diffrn_reflns_av_R_equivalents 0.0205
_diffrn_reflns_av_sigmaI/netI 0.0137
_diffrn_reflns_limit_h_max 10
_diffrn_reflns_limit_h_min -10
_diffrn_reflns_limit_k_max 16
_diffrn_reflns_limit_k_min -16
_diffrn_reflns_limit_l_max 20
_diffrn_reflns_limit_l_min -20
_diffrn_reflns_number 21239
_diffrn_reflns_theta_full 28.71
_diffrn_reflns_theta_max 28.71
_diffrn_reflns_theta_min 2.21
_exptl_absorpt_coefficient_mu 1.253
_exptl_absorpt_correction_T_max 0.9064
_exptl_absorpt_correction_T_min 0.6342
_exptl_absorpt_correction_type multi-scan
_exptl_absorpt_process_details 'Blessing, 1995'
_exptl_crystal_colour brown
_exptl_crystal_density_diffrn 1.544
_exptl_crystal_description block
_exptl_crystal_F_000 664
_exptl_crystal_size_max 0.40
_exptl_crystal_size_mid 0.40
_exptl_crystal_size_min 0.08
_refine_diff_density_max 0.457
_refine_diff_density_min -0.170
_refine_diff_density_rms 0.056
_refine_ls_extinction_method none
_refine_ls_goodness_of_fit_ref 1.043
_refine_ls_hydrogen_treatment constr
_refine_ls_matrix_type full
_refine_ls_number_parameters 181
_refine_ls_number_reflns 3551
_refine_ls_number_restraints 0
_refine_ls_restrained_S_all 1.043
_refine_ls_R_factor_all 0.0275
_refine_ls_R_factor_gt 0.0231
_refine_ls_shift/su_max 0.001
_refine_ls_shift/su_mean 0.000
_refine_ls_structure_factor_coef Fsqd
_refine_ls_weighting_details 'calc w=1/[\s^2^(Fo^2^)+(0.0332P)^2^+0.5972P] where P=(Fo^2^+2Fc^2^)/3'
_refine_ls_weighting_scheme calc
_refine_ls_wR_factor_gt 0.0595
_refine_ls_wR_factor_ref 0.0622
_reflns_number_gt 3186
_reflns_number_total 3551
_reflns_threshold_expression >2sigma(I)
_cod_data_source_file ja305011g_si_002_3.cif
_cod_data_source_block jk97_0m
_cod_database_code 4118231

loop_
_symmetry_equiv_pos_as_xyz
'x, y, z'
'-x, y+1/2, -z+1/2'
'-x, -y, -z'
'x, -y-1/2, z-1/2'

loop_
_atom_site_label
_atom_site_type_symbol
_atom_site_fract_x
_atom_site_fract_y
_atom_site_fract_z
_atom_site_U_iso_or_equiv
_atom_site_adp_type
_atom_site_occupancy
_atom_site_symmetry_multiplicity
_atom_site_calc_flag
_atom_site_refinement_flags
Co1 Co 0.70029(2) 0.581103(13) 0.161191(11) 0.01547(6) Uani 1 1 d .
O2 O 0.97765(12) 0.63593(9) 0.31301(7) 0.0264(2) Uani 1 1 d .
N1 N 0.48577(13) 0.61197(9) 0.19581(7) 0.01566(19) Uani 1 1 d .
C2 C 0.25616(16) 0.74370(10) 0.18898(8) 0.0187(2) Uani 1 1 d .
H2 H 0.2336 0.7047 0.2405 0.022 Uiso 1 1 calc R
N2 N 0.60956(13) 0.69985(8) 0.07140(7) 0.01572(19) Uani 1 1 d .
N4 N 0.86783(14) 0.61447(9) 0.24764(7) 0.0203(2) Uani 1 1 d .
C1 C 0.39746(15) 0.70076(10) 0.15750(8) 0.0144(2) Uani 1 1 d .
C5 C 0.25593(17) 0.91151(10) 0.03074(9) 0.0204(2) Uani 1 1 d .
H5 H 0.2336 0.9687 -0.0149 0.024 Uiso 1 1 calc R
N3 N 0.71272(16) 0.45331(10) 0.11570(8) 0.0226(2) Uani 1 1 d .
O1 O 0.77259(15) 0.36713(9) 0.10759(7) 0.0326(2) Uani 1 1 d .
C7 C 0.46863(15) 0.75124(10) 0.08329(8) 0.0149(2) Uani 1 1 d .
C22 C 0.28577(17) 0.47783(11) 0.25203(8) 0.0204(2) Uani 1 1 d .
H22A H 0.1822 0.5252 0.2300 0.024 Uiso 1 1 calc R
H22B H 0.2753 0.4415 0.3103 0.024 Uiso 1 1 calc R
C11 C 0.70195(16) 0.74576(10) 0.00538(9) 0.0187(2) Uani 1 1 d .
H11A H 0.7536 0.8182 0.0292 0.022 Uiso 1 1 calc R
H11B H 0.6181 0.7595 -0.0549 0.022 Uiso 1 1 calc R
C21 C 0.44512(17) 0.55331(11) 0.27474(8) 0.0194(2) Uani 1 1 d .
H21A H 0.4287 0.6095 0.3206 0.023 Uiso 1 1 calc R
H21B H 0.5465 0.5075 0.3051 0.023 Uiso 1 1 calc R
C4 C 0.13994(17) 0.90708(11) 0.08672(9) 0.0217(3) Uani 1 1 d .
H4 H 0.0489 0.9602 0.0748 0.026 Uiso 1 1 calc R
C6 C 0.39887(17) 0.84633(10) 0.03052(8) 0.0187(2) Uani 1 1 d .
H6 H 0.4618 0.8695 -0.0129 0.022 Uiso 1 1 calc R
C3 C 0.14500(16) 0.83211(11) 0.15848(9) 0.0206(2) Uani 1 1 d .
H3 H 0.0589 0.8430 0.1919 0.025 Uiso 1 1 calc R
C23 C 0.28366(19) 0.38705(11) 0.17922(9) 0.0223(3) Uani 1 1 d .
H23A H 0.2077 0.3258 0.1898 0.027 Uiso 1 1 calc R
H23B H 0.4020 0.3565 0.1887 0.027 Uiso 1 1 calc R
C13 C 0.77843(17) 0.57379(10) -0.07802(8) 0.0179(2) Uani 1 1 d .
H13A H 0.6818 0.5361 -0.0595 0.021 Uiso 1 1 calc R
H13B H 0.8724 0.5188 -0.0737 0.021 Uiso 1 1 calc R
C12 C 0.84411(16) 0.66914(10) -0.01041(9) 0.0187(2) Uani 1 1 d .
H12A H 0.9067 0.6374 0.0502 0.022 Uiso 1 1 calc R
H12B H 0.9277 0.7138 -0.0346 0.022 Uiso 1 1 calc R

loop_
_atom_site_aniso_label
_atom_site_aniso_U_11
_atom_site_aniso_U_22
_atom_site_aniso_U_33
_atom_site_aniso_U_23
_atom_site_aniso_U_13
_atom_site_aniso_U_12
Co1 0.01621(9) 0.01357(9) 0.01682(9) 0.00128(6) 0.00441(6) 0.00266(6)
O2 0.0228(5) 0.0311(5) 0.0241(5) -0.0038(4) 0.0035(4) -0.0012(4)
N1 0.0162(5) 0.0166(5) 0.0142(4) 0.0012(4) 0.0038(4) 0.0006(4)
C2 0.0196(6) 0.0186(6) 0.0185(5) -0.0026(5) 0.0059(4) 0.0000(5)
N2 0.0187(5) 0.0135(5) 0.0161(4) 0.0003(4) 0.0063(4) 0.0009(4)
N4 0.0175(5) 0.0221(5) 0.0220(5) 0.0036(4) 0.0062(4) 0.0019(4)
C1 0.0149(5) 0.0145(5) 0.0129(5) -0.0029(4) 0.0017(4) -0.0016(4)
C5 0.0229(6) 0.0161(6) 0.0186(5) -0.0003(4) -0.0019(5) 0.0032(5)
N3 0.0294(6) 0.0188(5) 0.0218(5) 0.0025(4) 0.0106(4) 0.0035(4)
O1 0.0476(7) 0.0202(5) 0.0304(5) -0.0019(4) 0.0101(5) 0.0117(4)
C7 0.0168(5) 0.0136(5) 0.0136(5) -0.0024(4) 0.0023(4) -0.0003(4)
C22 0.0250(6) 0.0218(6) 0.0167(5) 0.0013(5) 0.0096(5) -0.0008(5)
C11 0.0233(6) 0.0136(5) 0.0217(5) 0.0003(4) 0.0104(5) 0.0000(4)
C21 0.0222(6) 0.0228(6) 0.0133(5) 0.0030(4) 0.0046(4) 0.0003(5)
C4 0.0173(6) 0.0195(6) 0.0251(6) -0.0040(5) -0.0007(5) 0.0056(5)
C6 0.0233(6) 0.0166(6) 0.0156(5) -0.0003(4) 0.0039(4) 0.0019(5)
C3 0.0161(5) 0.0220(6) 0.0238(6) -0.0061(5) 0.0049(4) 0.0016(5)
C23 0.0323(7) 0.0157(6) 0.0192(6) 0.0021(5) 0.0071(5) 0.0013(5)
C13 0.0207(6) 0.0156(5) 0.0175(5) 0.0005(4) 0.0053(4) 0.0016(4)
C12 0.0179(6) 0.0187(6) 0.0205(5) -0.0013(5) 0.0068(4) -0.0012(4)

loop_
_atom_type_symbol
_atom_type_description
_atom_type_scat_dispersion_real
_atom_type_scat_dispersion_imag
_atom_type_scat_source
C C 0.0033 0.0016 'International Tables Vol C Tables 4.2.6.8 and 6.1.1.4'
H H 0.0000 0.0000 'International Tables Vol C Tables 4.2.6.8 and 6.1.1.4'
N N 0.0061 0.0033 'International Tables Vol C Tables 4.2.6.8 and 6.1.1.4'
O O 0.0106 0.0060 'International Tables Vol C Tables 4.2.6.8 and 6.1.1.4'
Co Co 0.3494 0.9721 'International Tables Vol C Tables 4.2.6.8 and 6.1.1.4'

loop_
_geom_angle_atom_site_label_1
_geom_angle_atom_site_label_2
_geom_angle_atom_site_label_3
_geom_angle
_geom_angle_site_symmetry_3
N4 Co1 N3 114.40(6) .
N4 Co1 N1 110.21(5) .
N3 Co1 N1 114.93(5) .
N4 Co1 N2 116.18(5) .
N3 Co1 N2 115.95(5) .
N1 Co1 N2 80.69(4) .
C1 N1 C21 121.92(10) .
C1 N1 Co1 116.79(8) .
C21 N1 Co1 120.07(8) .
C3 C2 C1 131.88(12) .
C7 N2 C11 119.47(10) .
C7 N2 Co1 115.44(8) .
C11 N2 Co1 124.21(8) .
O2 N4 Co1 174.76(10) .
N1 C1 C2 122.19(11) .
N1 C1 C7 112.69(10) .
C2 C1 C7 125.05(11) .
C6 C5 C4 130.59(12) .
O1 N3 Co1 156.84(11) .
N2 C7 C6 122.00(11) .
N2 C7 C1 113.42(10) .
C6 C7 C1 124.57(11) .
C21 C22 C23 116.21(11) .
N2 C11 C12 112.94(10) .
N1 C21 C22 116.32(10) .
C3 C4 C5 125.85(12) .
C5 C6 C7 131.77(12) .
C2 C3 C4 130.05(12) .
C22 C23 C13 114.57(10) 3_665
C12 C13 C23 112.83(10) 3_665
C11 C12 C13 113.94(10) .

loop_
_geom_bond_atom_site_label_1
_geom_bond_atom_site_label_2
_geom_bond_distance
_geom_bond_site_symmetry_2
Co1 N4 1.6575(11) .
Co1 N3 1.6897(12) .
Co1 N1 1.9397(10) .
Co1 N2 1.9640(10) .
O2 N4 1.1643(14) .
N1 C1 1.3269(15) .
N1 C21 1.4688(15) .
C2 C3 1.3864(18) .
C2 C1 1.4190(16) .
N2 C7 1.3320(15) .
N2 C11 1.4698(15) .
C1 C7 1.4858(16) .
C5 C6 1.3842(18) .
C5 C4 1.3877(19) .
N3 O1 1.1589(15) .
C7 C6 1.4187(16) .
C22 C21 1.5303(18) .
C22 C23 1.5316(18) .
C11 C12 1.5229(17) .
C4 C3 1.3868(19) .
C23 C13 1.5335(17) 3_665
C13 C12 1.5275(17) .
C13 C23 1.5335(17) 3_665
